data_4319241
loop_
_publ_author_name
'Zhengbo Hu'
'Sergiu M. Gorun'

_publ_section_title
;
 Synthesis and Characterization of Fluorinated Tris(pyrazolyl)borate
 Complexes. Observation of an (\h5-Pyrazole)-K+ Interaction in the Solid
 State
;
_journal_name_full 'Inorganic Chemistry'
_journal_page_first 667
_journal_page_last 671
_journal_paper_doi 10.1021/ic000860g
_journal_volume 40
_journal_year 2001
_chemical_formula_sum 'C15.5 H13 B Cu0.5 F9 K N6 O1.5'
_chemical_formula_weight 560.00
_chemical_name_systematic
; 

 ? 

;
_space_group_IT_number 2
_symmetry_cell_setting triclinic
_symmetry_space_group_name_Hall '-P 1'
_symmetry_space_group_name_H-M 'P -1'
_atom_sites_solution_hydrogens geom
_atom_sites_solution_primary direct
_atom_sites_solution_secondary difmap
_audit_creation_method SHELXL
_cell_angle_alpha 71.3010(10)
_cell_angle_beta 69.7850(10)
_cell_angle_gamma 66.5390(10)
_cell_formula_units_Z 4
_cell_length_a 12.0411(2)
_cell_length_b 14.9791(2)
_cell_length_c 16.0567(3)
_cell_measurement_temperature 298(2)
_cell_volume 2436.01(7)
_computing_cell_refinement 'Siemens XSCANS'
_computing_data_collection 'Siemens XSCANS'
_computing_data_reduction 'Siemens SHELXTL'
_computing_molecular_graphics 'Siemens SHELXTL'
_computing_publication_material 'Siemens SHELXTL'
_computing_structure_refinement 'SHELXL-93 (Sheldrick, 1993)'
_computing_structure_solution 'SHELXS-86 (Sheldrick, 1990)'
_diffrn_ambient_temperature 298(2)
_diffrn_measurement_device 'Siemens P4'
_diffrn_measurement_method '\w scans'
_diffrn_radiation_monochromator graphite
_diffrn_radiation_source 'fine-focus sealed tube'
_diffrn_radiation_type MoK\a
_diffrn_radiation_wavelength 0.71073
_diffrn_reflns_av_R_equivalents 0.0297
_diffrn_reflns_av_sigmaI/netI 0.0401
_diffrn_reflns_limit_h_max 15
_diffrn_reflns_limit_h_min -14
_diffrn_reflns_limit_k_max 18
_diffrn_reflns_limit_k_min -18
_diffrn_reflns_limit_l_max 20
_diffrn_reflns_limit_l_min -20
_diffrn_reflns_number 23858
_diffrn_reflns_theta_max 26.54
_diffrn_reflns_theta_min 1.38
_exptl_absorpt_coefficient_mu 0.733
_exptl_absorpt_correction_type none
_exptl_crystal_colour blue
_exptl_crystal_density_diffrn 1.527
_exptl_crystal_description boulder
_exptl_crystal_F_000 1118
_exptl_crystal_size_max 0.4
_exptl_crystal_size_mid 0.4
_exptl_crystal_size_min 0.55
_refine_diff_density_max 0.394
_refine_diff_density_min -0.324
_refine_diff_density_rms 0.051
_refine_ls_extinction_method none
_refine_ls_goodness_of_fit_all 1.050
_refine_ls_goodness_of_fit_obs 1.088
_refine_ls_matrix_type full
_refine_ls_number_parameters 798
_refine_ls_number_reflns 9718
_refine_ls_number_restraints 216
_refine_ls_restrained_S_all 1.065
_refine_ls_restrained_S_obs 1.085
_refine_ls_R_factor_all 0.0792
_refine_ls_R_factor_obs 0.0461
_refine_ls_shift/esd_max 0.306
_refine_ls_shift/esd_mean 0.017
_refine_ls_structure_factor_coef Fsqd
_refine_ls_weighting_details 'w=1/[\s^2^(Fo^2^)+(0.0678P)^2^+0.7068P] where P=(Fo^2^+2Fc^2^)/3'
_refine_ls_weighting_scheme calc
_refine_ls_wR_factor_all 0.1397
_refine_ls_wR_factor_obs 0.1149
_reflns_number_observed 6563
_reflns_number_total 9720
_reflns_observed_criterion >2sigma(I)
_cod_data_source_file ic000860g_1.cif
_cod_data_source_block smg57
_cod_depositor_comments
;
The following automatic conversions were performed:

'_symmetry_cell_setting' value 'Triclinic' changed to 'triclinic'
according to the built-in table from CIF Core dictionary named
'cif_core.dic' version 2.4.1 from 2010-06-29.

Automatic conversion script
Id: cif_fix_values 1646 2011-03-28 12:23:43Z adriana 

The following automatic conversions were performed:

'_refine_ls_weighting_scheme' value 'calc
w=1/[\s^2^(Fo^2^)+(0.0678P)^2^+0.7068P] where P=(Fo^2^+2Fc^2^)/3' was
changed to 'calc'. New tag '_refine_ls_weighting_details' was
created. The value of the new tag was set to
'w=1/[\s^2^(Fo^2^)+(0.0678P)^2^+0.7068P] where P=(Fo^2^+2Fc^2^)/3'.

Automatic conversion script
Id: cif_fix_values 3143 2015-03-26 13:38:13Z robertas 
;
_cod_original_formula_sum 'C15.50 H13 B Cu0.50 F9 K N6 O1.50'
_cod_database_code 4319241

loop_
_symmetry_equiv_pos_as_xyz
'x, y, z'
'-x, -y, -z'

loop_
_atom_site_aniso_label
_atom_site_aniso_U_11
_atom_site_aniso_U_22
_atom_site_aniso_U_33
_atom_site_aniso_U_23
_atom_site_aniso_U_13
_atom_site_aniso_U_12
Cu1 0.0758(3) 0.0543(2) 0.0310(2) -0.00017(15) -0.0058(2) -0.0296(2)
N11 0.081(2) 0.086(2) 0.0431(15) 0.0049(14) -0.0179(14) -0.037(2)
N12 0.093(2) 0.106(3) 0.051(2) 0.020(2) -0.029(2) -0.038(2)
N21 0.081(2) 0.065(2) 0.0460(15) 0.0025(13) -0.0027(13) -0.036(2)
N22 0.099(2) 0.069(2) 0.055(2) 0.0131(14) -0.009(2) -0.039(2)
N31 0.078(2) 0.078(2) 0.0344(13) -0.0038(13) -0.0069(13) -0.038(2)
N32 0.086(2) 0.091(2) 0.0323(13) 0.0018(13) -0.0064(13) -0.045(2)
N41 0.053(2) 0.0413(13) 0.0591(15) -0.0032(11) -0.0171(12) -0.0162(11)
N42 0.0518(14) 0.0372(12) 0.0493(13) -0.0036(10) -0.0094(11) -0.0146(11)
N51 0.057(2) 0.0463(14) 0.063(2) -0.0100(12) -0.0112(13) -0.0148(13)
N52 0.056(2) 0.0406(13) 0.060(2) -0.0053(11) -0.0165(13) -0.0137(12)
N61 0.0529(15) 0.0474(14) 0.0544(15) -0.0056(11) -0.0144(12) -0.0175(12)
N62 0.0510(14) 0.0447(13) 0.0498(14) -0.0040(11) -0.0154(11) -0.0125(11)
B2 0.058(2) 0.042(2) 0.053(2) 0.0009(15) -0.015(2) -0.017(2)
B1 0.106(4) 0.100(4) 0.039(2) 0.017(2) -0.015(2) -0.049(3)
C1 0.053(2) 0.048(2) 0.0385(15) -0.0045(12) -0.0094(13) -0.0192(14)
C13 0.116(4) 0.171(5) 0.075(3) 0.029(3) -0.053(3) -0.047(4)
C14 0.103(4) 0.201(6) 0.087(4) 0.008(4) -0.048(3) -0.059(4)
C15 0.084(3) 0.118(3) 0.064(2) -0.009(2) -0.027(2) -0.046(3)
C16 0.180(7) 0.300(11) 0.104(5) 0.093(6) -0.090(5) -0.085(7)
C17 0.086(4) 0.147(5) 0.079(3) -0.017(3) -0.017(3) -0.066(4)
C23 0.130(4) 0.068(3) 0.089(3) 0.011(2) 0.000(3) -0.051(3)
C24 0.136(4) 0.073(3) 0.102(4) -0.009(3) 0.008(3) -0.062(3)
C25 0.087(3) 0.069(2) 0.065(2) -0.016(2) 0.010(2) -0.043(2)
C26 0.229(8) 0.109(4) 0.120(5) 0.050(4) -0.036(5) -0.083(5)
C27 0.104(4) 0.096(3) 0.078(3) -0.031(3) 0.004(3) -0.061(3)
C33 0.097(3) 0.135(4) 0.031(2) -0.014(2) 0.002(2) -0.072(3)
C34 0.080(3) 0.114(3) 0.051(2) -0.034(2) 0.007(2) -0.044(3)
C35 0.066(2) 0.090(3) 0.050(2) -0.024(2) 0.000(2) -0.038(2)
C36 0.135(4) 0.186(5) 0.033(2) -0.003(2) -0.003(2) -0.100(4)
C37 0.073(3) 0.081(3) 0.068(2) -0.024(2) -0.005(2) -0.018(2)
C43 0.065(2) 0.049(2) 0.051(2) -0.0077(14) -0.003(2) -0.029(2)
C44 0.061(2) 0.068(2) 0.068(2) -0.017(2) -0.008(2) -0.034(2)
C45 0.054(2) 0.052(2) 0.065(2) -0.0156(15) -0.015(2) -0.0192(15)
C46 0.102(3) 0.072(2) 0.073(2) 0.006(2) -0.014(2) -0.052(2)
C47 0.073(3) 0.073(3) 0.092(3) -0.008(2) -0.037(2) -0.024(2)
C53 0.053(2) 0.040(2) 0.083(2) -0.008(2) -0.025(2) -0.0105(14)
C54 0.052(2) 0.051(2) 0.096(3) -0.019(2) -0.014(2) -0.004(2)
C55 0.053(2) 0.054(2) 0.077(2) -0.021(2) -0.005(2) -0.019(2)
C56 0.079(3) 0.059(2) 0.100(3) -0.004(2) -0.042(2) -0.002(2)
C57 0.078(3) 0.075(3) 0.083(3) -0.021(2) -0.006(3) -0.020(2)
C63 0.058(2) 0.057(2) 0.056(2) -0.0132(15) -0.017(2) -0.009(2)
C64 0.072(2) 0.064(2) 0.072(2) -0.026(2) -0.016(2) -0.022(2)
C65 0.043(2) 0.049(2) 0.067(2) -0.0164(15) -0.0137(15) -0.0108(14)
C66 0.112(3) 0.089(3) 0.051(2) -0.010(2) -0.014(2) -0.035(3)
C67 0.053(2) 0.053(2) 0.088(3) -0.014(2) -0.015(2) -0.019(2)
F11 0.392(33) 0.361(33) 0.155(14) -0.048(15) -0.018(15) -0.331(32)
F12 0.074(7) 0.179(11) 0.124(8) -0.023(7) -0.025(6) -0.072(7)
F13 0.118(12) 0.177(13) 0.054(6) -0.046(7) -0.001(5) -0.079(9)
F14 0.114(11) 0.406(29) 0.142(12) 0.069(14) -0.021(9) -0.082(14)
F15 0.087(6) 0.122(6) 0.073(7) 0.017(6) -0.022(5) -0.057(5)
F16 0.201(10) 0.098(7) 0.110(8) -0.040(5) 0.005(6) -0.069(7)
F21 0.080(8) 0.100(7) 0.071(7) -0.008(4) -0.014(6) -0.042(5)
F22 0.151(15) 0.104(9) 0.073(8) -0.043(7) 0.008(8) -0.039(9)
F23 0.178(14) 0.214(18) 0.140(12) -0.014(10) -0.025(9) -0.145(14)
F24 0.177(12) 0.174(12) 0.104(8) -0.052(8) -0.006(7) -0.133(11)
F25 0.088(9) 0.139(10) 0.068(7) -0.026(6) -0.009(7) -0.050(6)
F26 0.141(13) 0.099(8) 0.068(7) -0.034(5) 0.029(7) -0.087(11)
F31 0.120(8) 0.106(6) 0.118(8) -0.033(5) 0.027(6) 0.003(7)
F32 0.121(7) 0.086(5) 0.074(5) -0.024(4) -0.006(5) -0.048(5)
F33 0.102(8) 0.107(7) 0.089(7) -0.008(6) -0.051(7) -0.026(6)
F34 0.105(13) 0.084(11) 0.114(19) 0.006(12) -0.051(13) -0.051(10)
F35 0.070(9) 0.110(15) 0.055(9) -0.026(10) -0.001(10) -0.024(8)
F36 0.067(9) 0.115(15) 0.113(13) -0.036(10) -0.021(10) -0.003(7)
F41 0.262(28) 0.152(13) 0.076(10) -0.033(10) -0.078(13) 0.054(15)
F42 0.151(12) 0.063(6) 0.149(12) 0.016(8) -0.110(11) -0.036(9)
F43 0.091(9) 0.197(20) 0.256(26) 0.066(15) -0.112(13) -0.068(9)
F44 0.142(11) 0.113(6) 0.151(7) 0.018(4) -0.104(8) -0.064(6)
F46 0.105(6) 0.143(8) 0.104(8) 0.051(7) -0.048(5) -0.060(7)
F45 0.174(11) 0.073(6) 0.188(10) -0.051(7) -0.088(8) 0.043(7)
F51 0.258(22) 0.160(10) 0.100(5) -0.051(7) -0.017(9) -0.128(12)
F52 0.081(7) 0.254(25) 0.101(5) -0.046(11) 0.024(4) -0.066(12)
F53 0.188(13) 0.093(6) 0.075(4) -0.019(4) -0.028(6) 0.004(6)
F54 0.158(26) 0.148(13) 0.103(8) -0.066(10) 0.002(12) 0.038(11)
F55 0.254(27) 0.152(15) 0.074(5) 0.004(7) -0.012(10) -0.119(19)
F56 0.102(9) 0.307(36) 0.075(6) -0.031(17) -0.012(5) -0.064(17)
F61 0.050(7) 0.085(7) 0.083(9) -0.004(4) -0.016(4) -0.034(5)
F62 0.069(8) 0.093(8) 0.049(7) 0.000(5) -0.014(5) -0.046(5)
F63 0.132(14) 0.042(7) 0.133(13) -0.028(7) -0.022(8) -0.014(7)
F64 0.091(8) 0.133(9) 0.177(15) 0.017(9) -0.051(8) -0.067(7)
F65 0.136(12) 0.094(8) 0.092(10) -0.022(7) 0.014(7) -0.064(8)
F66 0.073(7) 0.062(7) 0.097(6) 0.000(5) -0.019(4) -0.032(5)
O1 0.087(2) 0.0504(11) 0.0333(10) -0.0056(9) -0.0043(10) -0.0296(11)
O2 0.0758(14) 0.0466(11) 0.0334(10) -0.0023(8) -0.0057(9) -0.0261(10)
O3 0.0742(14) 0.0533(12) 0.0308(9) 0.0014(8) -0.0039(9) -0.0270(11)
K1 0.0718(5) 0.0459(3) 0.0371(3) -0.0058(3) -0.0035(3) -0.0233(3)
K2 0.0798(5) 0.0479(4) 0.0495(4) -0.0048(3) -0.0117(3) -0.0205(4)

loop_
_atom_site_label
_atom_site_type_symbol
_atom_site_fract_x
_atom_site_fract_y
_atom_site_fract_z
_atom_site_U_iso_or_equiv
_atom_site_thermal_displace_type
_atom_site_occupancy
_atom_site_calc_flag
_atom_site_refinement_flags
_atom_site_disorder_group
Cu1 Cu 0.16605(4) 0.57788(3) 0.15765(2) 0.05532(14) Uani 1 d . .
N11 N 0.0077(3) 0.6404(2) 0.0848(2) 0.0710(8) Uani 1 d . .
N12 N 0.0373(3) 0.6989(3) 0.0012(2) 0.0877(10) Uani 1 d . .
N21 N 0.2055(3) 0.7066(2) 0.1095(2) 0.0672(8) Uani 1 d . .
N22 N 0.1914(3) 0.7567(2) 0.0242(2) 0.0801(9) Uani 1 d . .
N31 N 0.2763(3) 0.5336(2) 0.0425(2) 0.0632(7) Uani 1 d . .
N32 N 0.2656(3) 0.6032(2) -0.0367(2) 0.0708(8) Uani 1 d . .
N41 N -0.0090(2) 0.7942(2) 0.5130(2) 0.0520(6) Uani 1 d . .
N42 N -0.0478(2) 0.8775(2) 0.4501(2) 0.0484(6) Uani 1 d . .
N51 N -0.2824(2) 0.9364(2) 0.5914(2) 0.0577(6) Uani 1 d . .
N52 N -0.2784(2) 0.9694(2) 0.5015(2) 0.0534(6) Uani 1 d . .
N61 N -0.2597(2) 0.7657(2) 0.5109(2) 0.0523(6) Uani 1 d . .
N62 N -0.2092(2) 0.8208(2) 0.4312(2) 0.0503(6) Uani 1 d . .
B2 B -0.1763(4) 0.9112(3) 0.4305(3) 0.0534(8) Uani 1 d . .
B1 B 0.1685(5) 0.7073(4) -0.0357(3) 0.0854(15) Uani 1 d . .
C1 C 0.0920(3) 0.4993(2) 0.3064(2) 0.0475(7) Uani 1 d . .
C13 C -0.0577(6) 0.7315(5) -0.0392(3) 0.126(2) Uani 1 d . .
C14 C -0.1499(5) 0.6957(5) 0.0193(4) 0.130(2) Uani 1 d . .
H14A H -0.2276(5) 0.7074(5) 0.0109(4) 0.156 Uiso 1 calc R .
C15 C -0.1041(4) 0.6380(4) 0.0943(3) 0.0843(12) Uani 1 d D .
C16 C -0.0515(7) 0.7987(7) -0.1338(4) 0.213(5) Uani 1 d . .
H16A H 0.0280(7) 0.8096(7) -0.1576(4) 0.319 Uiso 1 calc R .
H16B H -0.1171(7) 0.8614(7) -0.1302(4) 0.319 Uiso 1 calc R .
H16C H -0.0616(7) 0.7675(7) -0.1732(4) 0.319 Uiso 1 calc R .
C17 C -0.1626(5) 0.5741(5) 0.1744(3) 0.098(2) Uani 1 d D .
C23 C 0.2110(5) 0.8454(3) 0.0057(4) 0.104(2) Uani 1 d . .
C24 C 0.2385(5) 0.8513(3) 0.0791(4) 0.107(2) Uani 1 d . .
H24A H 0.2568(5) 0.9031(3) 0.0854(4) 0.129 Uiso 1 calc R .
C25 C 0.2332(4) 0.7639(3) 0.1421(3) 0.0754(10) Uani 1 d D .
C26 C 0.2041(7) 0.9186(4) -0.0838(4) 0.165(3) Uani 1 d . .
H26A H 0.1823(7) 0.8931(4) -0.1216(4) 0.247 Uiso 1 calc R .
H26B H 0.2839(7) 0.9283(4) -0.1136(4) 0.247 Uiso 1 calc R .
H26C H 0.1418(7) 0.9811(4) -0.0733(4) 0.247 Uiso 1 calc R .
C27 C 0.2607(5) 0.7320(4) 0.2322(3) 0.0876(13) Uani 1 d D .
C33 C 0.3471(4) 0.5609(4) -0.1076(2) 0.0819(12) Uani 1 d . .
C34 C 0.4100(4) 0.4648(4) -0.0739(3) 0.0796(11) Uani 1 d . .
H34A H 0.4713(4) 0.4183(4) -0.1067(3) 0.096 Uiso 1 calc R .
C35 C 0.3634(3) 0.4510(3) 0.0194(2) 0.0657(9) Uani 1 d D .
C36 C 0.3571(5) 0.6172(4) -0.2051(2) 0.112(2) Uani 1 d . .
H36A H 0.3002(5) 0.6840(4) -0.2068(2) 0.168 Uiso 1 calc R .
H36B H 0.3364(5) 0.5846(4) -0.2376(2) 0.168 Uiso 1 calc R .
H36C H 0.4410(5) 0.6188(4) -0.2329(2) 0.168 Uiso 1 calc R .
C37 C 0.3980(4) 0.3578(3) 0.0872(3) 0.0781(11) Uani 1 d D .
C43 C 0.0387(3) 0.9254(2) 0.4155(2) 0.0554(8) Uani 1 d . .
C44 C 0.1351(3) 0.8720(3) 0.4563(2) 0.0627(8) Uani 1 d . .
H44A H 0.2077(3) 0.8863(3) 0.4460(2) 0.075 Uiso 1 calc R .
C45 C 0.1010(3) 0.7922(2) 0.5160(2) 0.0553(8) Uani 1 d D .
C46 C 0.0253(4) 1.0186(3) 0.3426(3) 0.0819(11) Uani 1 d . .
H46A H -0.0532(4) 1.0387(3) 0.3280(3) 0.123 Uiso 1 calc R .
H46B H 0.0924(4) 1.0063(3) 0.2894(3) 0.123 Uiso 1 calc R .
H46C H 0.0281(4) 1.0706(3) 0.3637(3) 0.123 Uiso 1 calc R .
C47 C 0.1698(4) 0.7084(3) 0.5780(3) 0.0769(11) Uani 1 d D .
C53 C -0.3754(3) 1.0543(2) 0.4874(3) 0.0596(8) Uani 1 d . .
C54 C -0.4435(3) 1.0767(3) 0.5706(3) 0.0705(10) Uani 1 d . .
H54A H -0.5151(3) 1.1306(3) 0.5831(3) 0.085 Uiso 1 calc R .
C55 C -0.3826(3) 1.0020(2) 0.6316(3) 0.0625(8) Uani 1 d D .
C56 C -0.3974(4) 1.1081(3) 0.3957(3) 0.0838(12) Uani 1 d . .
H56A H -0.3331(4) 1.0739(3) 0.3506(3) 0.126 Uiso 1 calc R .
H56B H -0.3958(4) 1.1748(3) 0.3834(3) 0.126 Uiso 1 calc R .
H56C H -0.4775(4) 1.1104(3) 0.3941(3) 0.126 Uiso 1 calc R .
C57 C -0.4152(5) 0.9875(3) 0.7316(3) 0.0832(12) Uani 1 d D .
C63 C -0.2001(3) 0.7862(2) 0.3598(2) 0.0590(8) Uani 1 d . .
C64 C -0.2452(3) 0.7078(3) 0.3936(2) 0.0665(9) Uani 1 d . .
H64A H -0.2511(3) 0.6691(3) 0.3610(2) 0.080 Uiso 1 calc R .
C65 C -0.2806(3) 0.6983(2) 0.4873(2) 0.0533(7) Uani 1 d D .
C66 C -0.1483(4) 0.8311(3) 0.2626(2) 0.0868(12) Uani 1 d . .
H66A H -0.1239(4) 0.8856(3) 0.2606(2) 0.130 Uiso 1 calc R .
H66B H -0.2111(4) 0.8549(3) 0.2296(2) 0.130 Uiso 1 calc R .
H66C H -0.0768(4) 0.7815(3) 0.2355(2) 0.130 Uiso 1 calc R .
C67 C -0.3405(3) 0.6277(3) 0.5567(3) 0.0649(9) Uani 1 d D .
F11 F -0.1523(30) 0.4954(19) 0.1606(14) 0.248(15) Uani 0.47(4) d PD 1
F12 F -0.2878(12) 0.6058(13) 0.1872(12) 0.118(6) Uani 0.47(4) d PD 1
F13 F -0.1477(23) 0.5710(16) 0.2511(9) 0.106(6) Uani 0.47(4) d PD 1
F14 F -0.2822(16) 0.6221(23) 0.1989(16) 0.258(12) Uani 0.53(4) d PD 2
F15 F -0.1253(20) 0.5573(13) 0.2467(8) 0.095(4) Uani 0.53(4) d PD 2
F16 F -0.1235(14) 0.4799(7) 0.1640(9) 0.137(5) Uani 0.53(4) d PD 2
F21 F 0.3067(28) 0.6318(14) 0.2598(19) 0.083(4) Uani 0.50(8) d PD 3
F22 F 0.1579(24) 0.7576(24) 0.2960(17) 0.114(6) Uani 0.50(8) d PD 3
F23 F 0.3452(35) 0.7660(31) 0.2380(18) 0.160(9) Uani 0.50(8) d PD 3
F24 F 0.3166(33) 0.7900(27) 0.2343(15) 0.129(7) Uani 0.50(8) d PD 4
F25 F 0.3361(32) 0.6396(19) 0.2462(21) 0.096(5) Uani 0.50(8) d PD 4
F26 F 0.1598(23) 0.7432(20) 0.3037(15) 0.098(6) Uani 0.50(8) d PD 4
F31 F 0.4968(25) 0.2902(17) 0.0502(13) 0.142(6) Uani 0.68(8) d PD 5
F32 F 0.3066(20) 0.3146(14) 0.1203(11) 0.092(4) Uani 0.68(8) d PD 5
F33 F 0.4167(21) 0.3665(22) 0.1581(10) 0.098(4) Uani 0.68(8) d PD 5
F34 F 0.3274(42) 0.3030(30) 0.1107(26) 0.095(8) Uani 0.32(8) d PD 6
F35 F 0.4000(33) 0.3801(33) 0.1636(16) 0.082(7) Uani 0.32(8) d PD 6
F36 F 0.5190(25) 0.3040(27) 0.0530(26) 0.105(8) Uani 0.32(8) d PD 6
F41 F 0.1091(30) 0.7074(23) 0.6608(10) 0.191(13) Uani 0.39(4) d PD 7
F42 F 0.1895(24) 0.6209(11) 0.5664(16) 0.110(6) Uani 0.39(4) d PD 7
F43 F 0.2779(27) 0.7141(23) 0.5662(33) 0.184(12) Uani 0.39(4) d PD 7
F44 F 0.2528(16) 0.7273(11) 0.5973(12) 0.121(4) Uani 0.61(4) d PD 8
F46 F 0.0960(9) 0.6837(12) 0.6586(7) 0.124(5) Uani 0.61(4) d PD 8
F45 F 0.2250(23) 0.6286(10) 0.5456(14) 0.154(7) Uani 0.61(4) d PD 8
F51 F -0.3828(24) 1.0463(14) 0.7575(7) 0.154(8) Uani 0.59(3) d PD 9
F52 F -0.5315(11) 1.0024(20) 0.7682(9) 0.152(8) Uani 0.59(3) d PD 9
F53 F -0.3546(21) 0.8983(8) 0.7734(5) 0.136(6) Uani 0.59(3) d PD 9
F54 F -0.5097(26) 1.0538(20) 0.7644(13) 0.165(13) Uani 0.41(3) d PD 10
F55 F -0.4482(40) 0.9051(19) 0.7703(8) 0.157(10) Uani 0.41(3) d PD 10
F56 F -0.3326(15) 0.9741(35) 0.7667(8) 0.168(13) Uani 0.41(3) d PD 10
F61 F -0.4573(14) 0.6419(14) 0.5596(14) 0.073(6) Uani 0.45(8) d PD 11
F62 F -0.3470(16) 0.6271(17) 0.6433(10) 0.068(5) Uani 0.45(8) d PD 11
F63 F -0.2799(18) 0.5347(11) 0.5425(20) 0.107(8) Uani 0.45(8) d PD 11
F64 F -0.4509(18) 0.6456(16) 0.5407(30) 0.131(7) Uani 0.55(8) d PD 12
F65 F -0.3593(24) 0.6358(18) 0.6376(12) 0.110(6) Uani 0.55(8) d PD 12
F66 F -0.2753(11) 0.5322(9) 0.5530(13) 0.079(4) Uani 0.55(8) d PD 12
O1 O 0.1424(2) 0.45452(15) 0.23845(12) 0.0581(5) Uani 1 d . .
O2 O 0.0852(2) 0.59249(14) 0.28251(12) 0.0537(5) Uani 1 d . .
O3 O 0.0559(2) 0.45683(15) 0.38657(12) 0.0559(5) Uani 1 d . .
H1B H 0.1781(31) 0.7566(25) -0.1070(24) 0.073(10) Uiso 1 d . .
H2B H -0.1741(27) 0.9577(22) 0.3626(21) 0.057(8) Uiso 1 d . .
K1 K 0.03560(7) 0.62086(5) 0.44850(4) 0.0538(2) Uani 1 d . .
K2 K -0.18767(7) 0.73129(5) 0.67079(5) 0.0618(2) Uani 1 d . .

loop_
_atom_type_symbol
_atom_type_description
_atom_type_scat_dispersion_real
_atom_type_scat_dispersion_imag
_atom_type_scat_source
C C 0.0033 0.0016 'International Tables Vol C Tables 4.2.6.8 and 6.1.1.4'
H H 0.0000 0.0000 'International Tables Vol C Tables 4.2.6.8 and 6.1.1.4'
B B 0.0013 0.0007 'International Tables Vol C Tables 4.2.6.8 and 6.1.1.4'
N N 0.0061 0.0033 'International Tables Vol C Tables 4.2.6.8 and 6.1.1.4'
O O 0.0106 0.0060 'International Tables Vol C Tables 4.2.6.8 and 6.1.1.4'
F F 0.0171 0.0103 'International Tables Vol C Tables 4.2.6.8 and 6.1.1.4'
Cu Cu 0.3201 1.2651 'International Tables Vol C Tables 4.2.6.8 and 6.1.1.4'
K K 0.2009 0.2494 'International Tables Vol C Tables 4.2.6.8 and 6.1.1.4'

loop_
_geom_angle_atom_site_label_1
_geom_angle_atom_site_label_2
_geom_angle_atom_site_label_3
_geom_angle
_geom_angle_site_symmetry_1
_geom_angle_site_symmetry_3
_geom_angle_publ_flag
O2 Cu1 O1 67.77(8) . . ?
O2 Cu1 N31 166.59(10) . . ?
O1 Cu1 N31 102.65(10) . . ?
O2 Cu1 N21 97.66(10) . . ?
O1 Cu1 N21 161.14(10) . . ?
N31 Cu1 N21 89.46(11) . . ?
O2 Cu1 N11 105.83(10) . . ?
O1 Cu1 N11 103.75(10) . . ?
N31 Cu1 N11 85.23(11) . . ?
N21 Cu1 N11 91.49(12) . . ?
C15 N11 N12 105.9(3) . . ?
C15 N11 Cu1 141.9(3) . . ?
N12 N11 Cu1 112.2(2) . . ?
C13 N12 N11 109.5(4) . . ?
C13 N12 B1 130.8(4) . . ?
N11 N12 B1 119.2(3) . . ?
C25 N21 N22 106.9(3) . . ?
C25 N21 Cu1 136.4(2) . . ?
N22 N21 Cu1 116.4(2) . . ?
C23 N22 N21 108.6(4) . . ?
C23 N22 B1 130.9(4) . . ?
N21 N22 B1 120.3(3) . . ?
C35 N31 N32 106.5(3) . . ?
C35 N31 Cu1 136.9(2) . . ?
N32 N31 Cu1 116.5(2) . . ?
C33 N32 N31 108.7(3) . . ?
C33 N32 B1 130.5(3) . . ?
N31 N32 B1 120.7(3) . . ?
C45 N41 N42 105.5(2) . . ?
C45 N41 K2 123.1(2) . . ?
N42 N41 K2 120.1(2) . . ?
C45 N41 K1 107.1(2) . . ?
N42 N41 K1 109.1(2) . . ?
K2 N41 K1 89.06(7) . . ?
N41 N42 C43 109.8(2) . . ?
N41 N42 B2 122.1(2) . . ?
C43 N42 B2 128.0(3) . . ?
C55 N51 N52 104.9(3) . . ?
C55 N51 K2 124.9(2) . . ?
N52 N51 K2 122.3(2) . . ?
N51 N52 C53 110.5(3) . . ?
N51 N52 B2 121.3(2) . . ?
C53 N52 B2 128.1(3) . . ?
C65 N61 N62 105.5(2) . . ?
C65 N61 K2 123.8(2) . . ?
N62 N61 K2 120.8(2) . . ?
C65 N61 K1 81.2(2) . . ?
N62 N61 K1 75.55(14) . . ?
K2 N61 K1 81.52(6) . . ?
C63 N62 N61 110.0(2) . . ?
C63 N62 B2 128.9(3) . . ?
N61 N62 B2 121.0(2) . . ?
C63 N62 K1 80.8(2) . . ?
N61 N62 K1 80.61(14) . . ?
B2 N62 K1 108.5(2) . . ?
N42 B2 N52 110.2(3) . . ?
N42 B2 N62 111.0(2) . . ?
N52 B2 N62 109.7(3) . . ?
N12 B1 N22 110.1(4) . . ?
N12 B1 N32 109.6(4) . . ?
N22 B1 N32 109.1(4) . . ?
O3 C1 O2 123.3(3) . . ?
O3 C1 O1 123.6(3) . . ?
O2 C1 O1 113.1(2) . . ?
O3 C1 K2 68.4(2) . 2_566 ?
O2 C1 K2 163.3(2) . 2_566 ?
O1 C1 K2 56.39(14) . 2_566 ?
C14 C13 N12 107.9(4) . . ?
C14 C13 C16 130.4(5) . . ?
N12 C13 C16 121.7(5) . . ?
C13 C14 C15 105.3(4) . . ?
N11 C15 C14 111.2(4) . . ?
N11 C15 C17 121.1(4) . . ?
C14 C15 C17 127.5(4) . . ?
F11 C17 F13 116.8(16) . . ?
F14 C17 F15 102.9(13) . . ?
F14 C17 F16 120.1(18) . . ?
F15 C17 F16 99.1(11) . . ?
F11 C17 F12 91.7(15) . . ?
F13 C17 F12 104.0(13) . . ?
F11 C17 C15 113.9(11) . . ?
F13 C17 C15 115.8(9) . . ?
F14 C17 C15 108.6(11) . . ?
F15 C17 C15 113.7(8) . . ?
F16 C17 C15 111.8(7) . . ?
F12 C17 C15 111.3(9) . . ?
N22 C23 C24 108.3(4) . . ?
N22 C23 C26 122.2(6) . . ?
C24 C23 C26 129.4(5) . . ?
C23 C24 C25 105.5(4) . . ?
N21 C25 C24 110.6(4) . . ?
N21 C25 C27 122.3(3) . . ?
C24 C25 C27 127.0(4) . . ?
F24 C27 F25 108.0(16) . . ?
F24 C27 F26 104.2(12) . . ?
F25 C27 F26 109.1(16) . . ?
F22 C27 F23 108.7(15) . . ?
F22 C27 F21 103.5(13) . . ?
F23 C27 F21 104.5(17) . . ?
F24 C27 C25 107.4(13) . . ?
F25 C27 C25 112.2(13) . . ?
F22 C27 C25 110.9(15) . . ?
F26 C27 C25 115.4(14) . . ?
F23 C27 C25 115.0(13) . . ?
F21 C27 C25 113.5(13) . . ?
C34 C33 N32 108.4(3) . . ?
C34 C33 C36 129.4(4) . . ?
N32 C33 C36 122.2(5) . . ?
C33 C34 C35 105.5(4) . . ?
N31 C35 C34 110.9(4) . . ?
N31 C35 C37 122.3(3) . . ?
C34 C35 C37 126.8(4) . . ?
F33 C37 F31 108.6(12) . . ?
F33 C37 F32 104.9(10) . . ?
F31 C37 F32 104.1(15) . . ?
F34 C37 F36 109.4(22) . . ?
F34 C37 F35 109.4(20) . . ?
F36 C37 F35 104.9(17) . . ?
F33 C37 C35 116.0(13) . . ?
F34 C37 C35 115.3(16) . . ?
F31 C37 C35 111.3(9) . . ?
F32 C37 C35 111.2(9) . . ?
F36 C37 C35 108.0(17) . . ?
F35 C37 C35 109.3(18) . . ?
N42 C43 C44 108.1(3) . . ?
N42 C43 C46 123.0(3) . . ?
C44 C43 C46 128.9(3) . . ?
C43 C44 C45 104.8(3) . . ?
N41 C45 C44 111.8(3) . . ?
N41 C45 C47 118.9(3) . . ?
C44 C45 C47 129.3(3) . . ?
N41 C45 K1 51.67(15) . . ?
C44 C45 K1 123.3(2) . . ?
C47 C45 K1 89.2(2) . . ?
F44 C47 F45 107.8(10) . . ?
F44 C47 F46 103.7(9) . . ?
F45 C47 F46 106.0(11) . . ?
F43 C47 F42 106.2(16) . . ?
F43 C47 F41 109.8(15) . . ?
F42 C47 F41 104.8(15) . . ?
F44 C47 C45 113.8(7) . . ?
F43 C47 C45 110.3(12) . . ?
F45 C47 C45 112.0(7) . . ?
F46 C47 C45 112.9(6) . . ?
F42 C47 C45 114.3(7) . . ?
F41 C47 C45 111.3(10) . . ?
N52 C53 C54 107.4(3) . . ?
N52 C53 C56 123.3(3) . . ?
C54 C53 C56 129.3(3) . . ?
C53 C54 C55 104.8(3) . . ?
N51 C55 C54 112.4(3) . . ?
N51 C55 C57 119.0(3) . . ?
C54 C55 C57 128.6(3) . . ?
F56 C57 F54 106.8(13) . . ?
F52 C57 F51 107.0(8) . . ?
F52 C57 F53 107.1(9) . . ?
F51 C57 F53 101.9(8) . . ?
F56 C57 F55 103.4(11) . . ?
F54 C57 F55 102.8(11) . . ?
F56 C57 C55 117.5(7) . . ?
F54 C57 C55 115.2(10) . . ?
F52 C57 C55 113.4(8) . . ?
F51 C57 C55 112.3(6) . . ?
F53 C57 C55 114.3(5) . . ?
F55 C57 C55 109.6(7) . . ?
N62 C63 C64 107.8(3) . . ?
N62 C63 C66 123.1(3) . . ?
C64 C63 C66 129.1(3) . . ?
N62 C63 K1 75.6(2) . . ?
C64 C63 K1 81.9(2) . . ?
C66 C63 K1 109.2(2) . . ?
C63 C64 C65 105.0(3) . . ?
C63 C64 K1 74.9(2) . . ?
C65 C64 K1 77.1(2) . . ?
N61 C65 C64 111.7(3) . . ?
N61 C65 C67 120.5(3) . . ?
C64 C65 C67 127.7(3) . . ?
N61 C65 K1 76.2(2) . . ?
C64 C65 K1 79.4(2) . . ?
C67 C65 K1 114.4(2) . . ?
F65 C67 F66 107.1(12) . . ?
F61 C67 F62 103.2(10) . . ?
F61 C67 F63 103.2(12) . . ?
F62 C67 F63 108.6(15) . . ?
F65 C67 F64 109.2(14) . . ?
F66 C67 F64 106.1(10) . . ?
F65 C67 C65 113.0(9) . . ?
F61 C67 C65 116.8(10) . . ?
F66 C67 C65 113.4(6) . . ?
F62 C67 C65 113.5(8) . . ?
F63 C67 C65 110.7(9) . . ?
F64 C67 C65 107.8(15) . . ?
C27 F22 K1 127.2(19) . . ?
C27 F26 K1 138.0(15) . . ?
C37 F32 K2 119.9(9) . 2_566 ?
C37 F34 K2 112.9(22) . 2_566 ?
C47 F41 K2 106.1(19) . . ?
C47 F42 K1 114.3(8) . . ?
C47 F46 K2 118.0(6) . . ?
C47 F45 K1 106.1(9) . . ?
C57 F53 K2 121.7(5) . . ?
C57 F55 K2 100.6(17) . . ?
C67 F62 K2 118.1(9) . . ?
C67 F63 K1 138.2(16) . 2_566 ?
C67 F65 K2 117.3(10) . . ?
C67 F66 K1 145.4(8) . 2_566 ?
C1 O1 Cu1 89.4(2) . . ?
C1 O1 K2 99.2(2) . 2_566 ?
Cu1 O1 K2 161.91(12) . 2_566 ?
C1 O2 Cu1 89.8(2) . . ?
C1 O2 K1 96.9(2) . . ?
Cu1 O2 K1 163.40(11) . . ?
C1 O3 K1 175.6(2) . 2_566 ?
C1 O3 K1 90.2(2) . . ?
K1 O3 K1 88.49(6) 2_566 . ?
C1 O3 K2 88.0(2) . 2_566 ?
K1 O3 K2 95.03(6) 2_566 2_566 ?
K1 O3 K2 154.48(9) . 2_566 ?
O3 K1 O2 138.50(7) 2_566 . ?
O3 K1 O3 91.51(6) 2_566 . ?
O2 K1 O3 48.14(5) . . ?
O3 K1 F26 157.9(4) 2_566 . ?
O2 K1 F26 63.3(4) . . ?
O3 K1 F26 108.7(4) . . ?
O3 K1 F66 91.5(3) 2_566 2_566 ?
O2 K1 F66 82.3(4) . 2_566 ?
O3 K1 F66 67.9(3) . 2_566 ?
O3 K1 N41 87.26(7) 2_566 . ?
O2 K1 N41 131.93(7) . . ?
O3 K1 N41 174.83(7) . . ?
F26 K1 N41 73.4(4) . . ?
F66 K1 N41 117.2(3) 2_566 . ?
O3 K1 F63 89.1(5) 2_566 2_566 ?
O2 K1 F63 85.6(6) . 2_566 ?
O3 K1 F63 70.3(5) . 2_566 ?
N41 K1 F63 114.7(5) . 2_566 ?
O3 K1 F22 157.3(5) 2_566 . ?
O2 K1 F22 64.1(4) . . ?
O3 K1 F22 110.0(4) . . ?
N41 K1 F22 71.9(4) . . ?
O3 K1 F42 72.4(5) 2_566 . ?
O2 K1 F42 135.5(5) . . ?
O3 K1 F42 126.8(3) . . ?
N41 K1 F42 57.5(3) . . ?
O3 K1 N62 95.91(7) 2_566 . ?
O2 K1 N62 96.23(6) . . ?
O3 K1 N62 118.14(7) . . ?
F26 K1 N62 82.7(6) . . ?
F66 K1 N62 170.2(2) 2_566 . ?
N41 K1 N62 57.06(7) . . ?
F63 K1 N62 170.0(3) 2_566 . ?
F22 K1 N62 80.4(6) . . ?
F42 K1 N62 113.8(4) . . ?
O3 K1 F45 80.4(5) 2_566 . ?
O2 K1 F45 128.1(4) . . ?
O3 K1 F45 126.3(2) . . ?
N41 K1 F45 58.4(2) . . ?
N62 K1 F45 115.4(2) . . ?
O3 K1 N61 72.55(7) 2_566 . ?
O2 K1 N61 110.49(7) . . ?
O3 K1 N61 112.93(7) . . ?
F26 K1 N61 106.1(6) . . ?
F66 K1 N61 164.0(4) 2_566 . ?
N41 K1 N61 61.92(7) . . ?
F63 K1 N61 161.3(6) 2_566 . ?
F22 K1 N61 103.8(6) . . ?
F42 K1 N61 109.7(5) . . ?
N62 K1 N61 23.85(6) . . ?
F45 K1 N61 114.7(3) . . ?
O1 K2 N61 113.59(7) 2_566 . ?
O1 K2 N51 169.54(8) 2_566 . ?
N61 K2 N51 66.40(8) . . ?
O1 K2 N41 122.14(7) 2_566 . ?
N61 K2 N41 69.04(7) . . ?
N51 K2 N41 68.07(7) . . ?
O1 K2 O3 47.70(6) 2_566 2_566 ?
N61 K2 O3 76.78(7) . 2_566 ?
N51 K2 O3 138.48(7) . 2_566 ?
N41 K2 O3 81.65(6) . 2_566 ?
O1 K2 F53 118.9(2) 2_566 . ?
N61 K2 F53 110.1(3) . . ?
N51 K2 F53 53.9(2) . . ?
N41 K2 F53 112.1(4) . . ?
O3 K2 F53 166.0(3) 2_566 . ?
O1 K2 C1 24.38(6) 2_566 2_566 ?
N61 K2 C1 93.38(7) . 2_566 ?
N51 K2 C1 159.61(8) . 2_566 ?
N41 K2 C1 103.26(7) . 2_566 ?
O3 K2 C1 23.61(6) 2_566 2_566 ?
F53 K2 C1 142.6(3) . 2_566 ?
O1 K2 F32 60.4(4) 2_566 2_566 ?
N61 K2 F32 136.6(3) . 2_566 ?
N51 K2 F32 111.8(4) . 2_566 ?
N41 K2 F32 153.5(3) . 2_566 ?
O3 K2 F32 107.9(4) 2_566 2_566 ?
C1 K2 F32 84.3(4) 2_566 2_566 ?
O1 K2 F62 68.1(4) 2_566 . ?
N61 K2 F62 53.9(3) . . ?
N51 K2 F62 106.1(4) . . ?
N41 K2 F62 116.9(3) . . ?
O3 K2 F62 62.6(4) 2_566 . ?
C1 K2 F62 60.2(4) 2_566 . ?
O1 K2 F46 82.0(2) 2_566 . ?
N61 K2 F46 119.0(2) . . ?
N51 K2 F46 107.3(3) . . ?
N41 K2 F46 54.7(2) . . ?
O3 K2 F46 74.0(3) 2_566 . ?
C1 K2 F46 79.5(3) 2_566 . ?
O1 K2 F65 71.1(5) 2_566 . ?
N61 K2 F65 51.7(4) . . ?
N51 K2 F65 103.1(5) . . ?
N41 K2 F65 116.1(3) . . ?
O3 K2 F65 64.9(5) 2_566 . ?
C1 K2 F65 63.1(5) 2_566 . ?
O1 K2 F41 87.3(5) 2_566 . ?
N61 K2 F41 120.6(2) . . ?
N51 K2 F41 101.7(5) . . ?
N41 K2 F41 53.7(3) . . ?
O3 K2 F41 80.5(5) 2_566 . ?
C1 K2 F41 86.0(6) 2_566 . ?

loop_
_geom_bond_atom_site_label_1
_geom_bond_atom_site_label_2
_geom_bond_distance
_geom_bond_site_symmetry_2
_geom_bond_publ_flag
Cu1 O2 1.944(2) . ?
Cu1 O1 1.951(2) . ?
Cu1 N31 2.003(3) . ?
Cu1 N21 2.015(3) . ?
Cu1 N11 2.302(3) . ?
N11 C15 1.315(5) . ?
N11 N12 1.364(4) . ?
N12 C13 1.354(6) . ?
N12 B1 1.524(6) . ?
N21 C25 1.327(5) . ?
N21 N22 1.367(4) . ?
N22 C23 1.363(5) . ?
N22 B1 1.533(6) . ?
N31 C35 1.326(4) . ?
N31 N32 1.370(4) . ?
N32 C33 1.362(5) . ?
N32 B1 1.534(6) . ?
N41 C45 1.330(4) . ?
N41 N42 1.359(3) . ?
N41 K2 2.873(3) . ?
N41 K1 2.887(2) . ?
N42 C43 1.360(4) . ?
N42 B2 1.537(5) . ?
N51 C55 1.328(4) . ?
N51 N52 1.358(4) . ?
N51 K2 2.841(3) . ?
N52 C53 1.359(4) . ?
N52 B2 1.544(4) . ?
N61 C65 1.319(4) . ?
N61 N62 1.368(3) . ?
N61 K2 2.819(3) . ?
N61 K1 3.339(3) . ?
N62 C63 1.357(4) . ?
N62 B2 1.550(4) . ?
N62 K1 3.277(2) . ?
C1 O3 1.249(3) . ?
C1 O2 1.300(3) . ?
C1 O1 1.303(3) . ?
C1 K2 3.115(3) 2_566 ?
C13 C14 1.354(7) . ?
C13 C16 1.526(7) . ?
C14 C15 1.383(6) . ?
C15 C17 1.479(6) . ?
C17 F11 1.22(2) . ?
C17 F13 1.288(13) . ?
C17 F14 1.31(2) . ?
C17 F15 1.301(13) . ?
C17 F16 1.344(11) . ?
C17 F12 1.349(15) . ?
C23 C24 1.365(7) . ?
C23 C26 1.509(7) . ?
C24 C25 1.382(6) . ?
C25 C27 1.481(6) . ?
C27 F24 1.31(2) . ?
C27 F25 1.32(2) . ?
C27 F22 1.31(2) . ?
C27 F26 1.35(2) . ?
C27 F23 1.35(2) . ?
C27 F21 1.35(2) . ?
C33 C34 1.361(6) . ?
C33 C36 1.510(5) . ?
C34 C35 1.383(5) . ?
C35 C37 1.479(6) . ?
C37 F33 1.29(2) . ?
C37 F34 1.29(2) . ?
C37 F31 1.316(13) . ?
C37 F32 1.362(15) . ?
C37 F36 1.37(2) . ?
C37 F35 1.38(3) . ?
C43 C44 1.365(5) . ?
C43 C46 1.500(4) . ?
C44 C45 1.379(5) . ?
C45 C47 1.481(5) . ?
C45 K1 3.517(3) . ?
C47 F44 1.292(11) . ?
C47 F43 1.28(2) . ?
C47 F45 1.292(12) . ?
C47 F46 1.328(10) . ?
C47 F42 1.299(15) . ?
C47 F41 1.28(2) . ?
C53 C54 1.372(5) . ?
C53 C56 1.492(5) . ?
C54 C55 1.374(5) . ?
C55 C57 1.480(6) . ?
C57 F56 1.225(13) . ?
C57 F54 1.257(13) . ?
C57 F52 1.274(11) . ?
C57 F51 1.313(10) . ?
C57 F53 1.324(9) . ?
C57 F55 1.339(12) . ?
C63 C64 1.367(5) . ?
C63 C66 1.506(5) . ?
C63 K1 3.339(3) . ?
C64 C65 1.390(5) . ?
C64 K1 3.424(4) . ?
C65 C67 1.475(5) . ?
C65 K1 3.397(3) . ?
C67 F65 1.28(2) . ?
C67 F61 1.32(2) . ?
C67 F66 1.339(12) . ?
C67 F62 1.36(2) . ?
C67 F63 1.344(15) . ?
C67 F64 1.35(2) . ?
F22 K1 3.01(3) . ?
F26 K1 2.84(2) . ?
F32 K2 3.12(2) 2_566 ?
F34 K2 3.29(4) 2_566 ?
F41 K2 3.40(4) . ?
F42 K1 3.073(14) . ?
F46 K2 3.147(9) . ?
F45 K1 3.23(2) . ?
F53 K2 3.059(8) . ?
F55 K2 3.45(4) . ?
F62 K2 3.12(2) . ?
F63 K1 2.95(2) 2_566 ?
F65 K2 3.19(2) . ?
F66 K1 2.882(13) 2_566 ?
O1 K2 2.628(2) 2_566 ?
O2 K1 2.658(2) . ?
O3 K1 2.571(2) 2_566 ?
O3 K1 2.830(2) . ?
O3 K2 2.898(2) 2_566 ?
K1 O3 2.571(2) 2_566 ?
K1 F66 2.882(13) 2_566 ?
K1 F63 2.95(2) 2_566 ?
K2 O1 2.628(2) 2_566 ?
K2 O3 2.898(2) 2_566 ?
K2 C1 3.115(3) 2_566 ?
K2 F32 3.12(2) 2_566 ?
